data_7041727
loop_
_publ_author_name
'Sharma, Alpesh K.'
'Joshi, Hemant'
'Bhaskar, Renu'
'Kumar, Satyendra'
'Singh, Ajai K.'

_publ_section_title
;
 Palladacycles of sulfated and selenated Schiff bases of
 ferrocene-carboxaldehyde as catalysts for O-arylation and Suzuki-Miyaura
 coupling.
;
_journal_issue 8
_journal_name_full 'Dalton transactions (Cambridge, England : 2003)'
_journal_page_first 2485
_journal_page_last 2496
_journal_paper_doi 10.1039/c7dt00083a
_journal_volume 46
_journal_year 2017
_chemical_formula_moiety 'C37 H33 Cl Fe N P Pd S'
_chemical_formula_sum 'C37 H33 Cl Fe N P Pd S'
_chemical_formula_weight 752.37
_chemical_name_systematic
; 
 ? 
;
_space_group_IT_number 2
_symmetry_cell_setting triclinic
_symmetry_space_group_name_Hall '-P 1'
_symmetry_space_group_name_H-M 'P -1'
_atom_sites_solution_hydrogens geom
_atom_sites_solution_primary direct
_atom_sites_solution_secondary difmap
_audit_block_doi 10.5517/ccdc.csd.cc1lxw1f
_audit_creation_method SHELXL-97
_audit_update_record
;
2016-06-24 deposited with the CCDC.
2017-01-17 downloaded from the CCDC.
;
_cell_angle_alpha 100.307(2)
_cell_angle_beta 93.349(2)
_cell_angle_gamma 116.254(2)
_cell_formula_units_Z 2
_cell_length_a 10.0905(14)
_cell_length_b 10.5555(14)
_cell_length_c 18.524(3)
_cell_measurement_reflns_used 6397
_cell_measurement_temperature 298(2)
_cell_measurement_theta_max 27.42
_cell_measurement_theta_min 2.21
_cell_volume 1719.6(4)
_computing_cell_refinement 'Bruker SMART'
_computing_data_collection 'Bruker SMART'
_computing_data_reduction 'Bruker SAINT'
_computing_molecular_graphics 'Bruker SHELXTL'
_computing_publication_material 'Bruker SHELXTL'
_computing_structure_refinement 'SHELXL-97 (Sheldrick, 1997)'
_computing_structure_solution 'SHELXS-97 (Sheldrick, 1990)'
_diffrn_ambient_temperature 298(2)
_diffrn_measured_fraction_theta_full 0.998
_diffrn_measured_fraction_theta_max 0.998
_diffrn_measurement_device_type 'CCD area detector'
_diffrn_measurement_method 'phi and omega scans'
_diffrn_radiation_monochromator graphite
_diffrn_radiation_source 'fine-focus sealed tube'
_diffrn_radiation_type MoK\a
_diffrn_radiation_wavelength 0.71073
_diffrn_reflns_av_R_equivalents 0.0245
_diffrn_reflns_av_sigmaI/netI 0.0308
_diffrn_reflns_limit_h_max 11
_diffrn_reflns_limit_h_min -11
_diffrn_reflns_limit_k_max 12
_diffrn_reflns_limit_k_min -12
_diffrn_reflns_limit_l_max 22
_diffrn_reflns_limit_l_min -22
_diffrn_reflns_number 16403
_diffrn_reflns_theta_full 25.00
_diffrn_reflns_theta_max 25.00
_diffrn_reflns_theta_min 2.21
_exptl_absorpt_coefficient_mu 1.156
_exptl_absorpt_correction_T_max 0.839
_exptl_absorpt_correction_T_min 0.696
_exptl_absorpt_correction_type multi-scan
_exptl_absorpt_process_details '(SADABS; Bruker, 2000)'
_exptl_crystal_colour red
_exptl_crystal_density_diffrn 1.453
_exptl_crystal_density_meas 1.453
_exptl_crystal_density_method 'not measured'
_exptl_crystal_description block
_exptl_crystal_F_000 764.0
_exptl_crystal_size_max 0.350
_exptl_crystal_size_mid 0.270
_exptl_crystal_size_min 0.150
_refine_diff_density_max 1.450
_refine_diff_density_min -0.383
_refine_diff_density_rms 0.214
_refine_ls_extinction_method none
_refine_ls_goodness_of_fit_ref 1.155
_refine_ls_hydrogen_treatment constr
_refine_ls_matrix_type full
_refine_ls_number_parameters 388
_refine_ls_number_reflns 6030
_refine_ls_number_restraints 0
_refine_ls_restrained_S_all 1.155
_refine_ls_R_factor_all 0.0725
_refine_ls_R_factor_gt 0.0660
_refine_ls_shift/su_max 0.000
_refine_ls_shift/su_mean 0.000
_refine_ls_structure_factor_coef Fsqd
_refine_ls_weighting_details 'calc w=1/[\s^2^(Fo^2^)+(0.1332P)^2^+5.4559P] where P=(Fo^2^+2Fc^2^)/3'
_refine_ls_weighting_scheme calc
_refine_ls_wR_factor_gt 0.2205
_refine_ls_wR_factor_ref 0.2261
_reflns_number_gt 5257
_reflns_number_total 6044
_reflns_threshold_expression >2sigma(I)
_cod_data_source_file c7dt00083a2.cif
_cod_data_source_block kns29m
_cod_depositor_comments
;
The following automatic conversions were performed:

'_symmetry_cell_setting' value 'Triclinic' changed to 'triclinic'
according to
/usr/data/users/saulius/crontab/automatic-downloads/rss-feeds/RSC/lib/dictionaries/cif_core.dic
dictionary named 'cif_core.dic' version 2.4.2 from 2011-04-26.

Automatic conversion script
Id: cif_fix_values 4268 2015-11-12 08:31:59Z antanas 

 Adding full bibliography for 7041726--7041728.cif.
;
_cod_database_code 7041727

loop_
_symmetry_equiv_pos_as_xyz
'x, y, z'
'-x, -y, -z'

loop_
_atom_site_label
_atom_site_type_symbol
_atom_site_fract_x
_atom_site_fract_y
_atom_site_fract_z
_atom_site_U_iso_or_equiv
_atom_site_adp_type
_atom_site_occupancy
_atom_site_symmetry_multiplicity
_atom_site_calc_flag
_atom_site_refinement_flags
C26 C 0.2776(9) 0.3745(9) 0.4043(5) 0.0533(18) Uani 1 1 d .
H26 H 0.3460 0.4259 0.4477 0.064 Uiso 1 1 calc R
C19 C 0.6978(11) 0.8205(13) 0.0919(6) 0.079(3) Uani 1 1 d .
H19 H 0.6855 0.8073 0.0405 0.095 Uiso 1 1 calc R
C15 C 0.6583(11) 0.9100(11) 0.1421(8) 0.090(4) Uani 1 1 d .
H15 H 0.6166 0.9676 0.1296 0.108 Uiso 1 1 calc R
C17 C 0.7514(11) 0.8019(13) 0.2083(6) 0.081(3) Uani 1 1 d .
H17 H 0.7822 0.7720 0.2474 0.097 Uiso 1 1 calc R
C18 C 0.7575(11) 0.7561(12) 0.1323(7) 0.078(3) Uani 1 1 d .
H18 H 0.7954 0.6934 0.1133 0.093 Uiso 1 1 calc R
C16 C 0.6927(11) 0.8977(11) 0.2146(7) 0.082(3) Uani 1 1 d .
H16 H 0.6783 0.9454 0.2584 0.098 Uiso 1 1 calc R
C14 C 0.3628(10) 0.5491(9) 0.0759(4) 0.0558(19) Uani 1 1 d .
H14 H 0.3522 0.5405 0.0248 0.067 Uiso 1 1 calc R
C12 C 0.4226(8) 0.5259(8) 0.1938(4) 0.0468(16) Uani 1 1 d .
H12 H 0.4584 0.4968 0.2318 0.056 Uiso 1 1 calc R
C10 C 0.3199(8) 0.6351(8) 0.1299(4) 0.0469(17) Uani 1 1 d .
C11 C 0.3583(8) 0.6216(7) 0.2036(4) 0.0412(15) Uani 1 1 d .
Pd1 Pd 0.30553(5) 0.74257(5) 0.28110(3) 0.0369(2) Uani 1 1 d .
Fe1 Fe 0.54237(12) 0.70093(12) 0.14972(6) 0.0458(3) Uani 1 1 d .
P1 P 0.35921(18) 0.64738(19) 0.37081(9) 0.0364(4) Uani 1 1 d .
S1 S 0.4129(3) 1.0965(2) 0.11412(12) 0.0595(5) Uani 1 1 d .
Cl1 Cl 0.2411(3) 0.9005(2) 0.36175(13) 0.0651(6) Uani 1 1 d .
C31 C 0.2564(7) 0.4501(7) 0.3534(4) 0.0394(15) Uani 1 1 d .
C37 C 0.3148(8) 0.6980(8) 0.4631(4) 0.0415(15) Uani 1 1 d .
C25 C 0.5578(8) 0.7001(8) 0.3886(4) 0.0439(16) Uani 1 1 d .
C24 C 0.6533(9) 0.8486(10) 0.4063(5) 0.057(2) Uani 1 1 d .
H24 H 0.6142 0.9138 0.4076 0.069 Uiso 1 1 calc R
C30 C 0.1456(9) 0.3730(8) 0.2927(5) 0.0526(18) Uani 1 1 d .
H30 H 0.1276 0.4210 0.2589 0.063 Uiso 1 1 calc R
C8 C 0.2031(9) 0.9199(10) 0.1851(5) 0.059(2) Uani 1 1 d .
H8A H 0.1400 0.9187 0.2228 0.071 Uiso 1 1 calc R
H8B H 0.1451 0.9008 0.1372 0.071 Uiso 1 1 calc R
C33 C 0.1247(10) 0.6886(10) 0.5362(5) 0.065(2) Uani 1 1 d .
H33 H 0.0246 0.6610 0.5398 0.078 Uiso 1 1 calc R
C7 C 0.3369(10) 1.0672(9) 0.1997(5) 0.057(2) Uani 1 1 d .
H7A H 0.4125 1.0735 0.2370 0.068 Uiso 1 1 calc R
H7B H 0.3077 1.1416 0.2183 0.068 Uiso 1 1 calc R
C32 C 0.1660(8) 0.6609(9) 0.4683(5) 0.0542(19) Uani 1 1 d .
H32 H 0.0943 0.6173 0.4257 0.065 Uiso 1 1 calc R
C29 C 0.0589(10) 0.2210(10) 0.2818(5) 0.065(2) Uani 1 1 d .
H29 H -0.0183 0.1695 0.2418 0.078 Uiso 1 1 calc R
C6 C 0.5958(10) 1.2438(9) 0.1415(5) 0.057(2) Uani 1 1 d .
C36 C 0.4205(10) 0.7693(11) 0.5265(5) 0.063(2) Uani 1 1 d .
H36 H 0.5210 0.7977 0.5235 0.076 Uiso 1 1 calc R
C20 C 0.6179(9) 0.6035(11) 0.3857(4) 0.058(2) Uani 1 1 d .
H20 H 0.5550 0.5040 0.3736 0.070 Uiso 1 1 calc R
C23 C 0.8085(9) 0.9001(13) 0.4220(5) 0.073(3) Uani 1 1 d .
H23 H 0.8729 0.9993 0.4347 0.088 Uiso 1 1 calc R
C28 C 0.0888(11) 0.1508(9) 0.3298(6) 0.065(2) Uani 1 1 d .
H28 H 0.0345 0.0504 0.3215 0.078 Uiso 1 1 calc R
C34 C 0.2319(12) 0.7577(11) 0.5998(5) 0.072(3) Uani 1 1 d .
H34 H 0.2029 0.7756 0.6458 0.087 Uiso 1 1 calc R
C27 C 0.1999(11) 0.2272(9) 0.3913(5) 0.062(2) Uani 1 1 d .
H27 H 0.2211 0.1781 0.4235 0.074 Uiso 1 1 calc R
C1 C 0.6770(12) 1.2827(14) 0.0868(6) 0.086(3) Uani 1 1 d .
H1 H 0.6365 1.2311 0.0380 0.103 Uiso 1 1 calc R
C21 C 0.7706(11) 0.6556(14) 0.4007(5) 0.075(3) Uani 1 1 d .
H21 H 0.8106 0.5910 0.3989 0.090 Uiso 1 1 calc R
C22 C 0.8636(10) 0.8018(15) 0.4183(5) 0.081(3) Uani 1 1 d .
H22 H 0.9664 0.8352 0.4280 0.097 Uiso 1 1 calc R
C3 C 0.8803(14) 1.4723(14) 0.1714(8) 0.094(3) Uani 1 1 d .
H3 H 0.9770 1.5483 0.1807 0.112 Uiso 1 1 calc R
C2 C 0.8138(14) 1.3936(16) 0.1015(7) 0.104(4) Uani 1 1 d .
H2 H 0.8660 1.4183 0.0623 0.125 Uiso 1 1 calc R
C5 C 0.6608(13) 1.3241(12) 0.2138(6) 0.081(3) Uani 1 1 d .
H5 H 0.6082 1.3009 0.2531 0.098 Uiso 1 1 calc R
C35 C 0.3765(12) 0.7988(13) 0.5952(5) 0.080(3) Uani 1 1 d .
H35 H 0.4479 0.8470 0.6378 0.096 Uiso 1 1 calc R
C4 C 0.8012(13) 1.4362(14) 0.2265(7) 0.095(4) Uani 1 1 d .
H4 H 0.8436 1.4895 0.2749 0.114 Uiso 1 1 calc R
N1 N 0.2482(7) 0.8055(7) 0.1856(4) 0.0467(14) Uani 1 1 d .
C9 C 0.2648(8) 0.7391(9) 0.1251(4) 0.0506(18) Uani 1 1 d .
H9 H 0.2423 0.7568 0.0797 0.061 Uiso 1 1 calc R
C13 C 0.4238(10) 0.4809(9) 0.1162(5) 0.058(2) Uani 1 1 d .
H13 H 0.4593 0.4170 0.0957 0.069 Uiso 1 1 calc R

loop_
_atom_site_aniso_label
_atom_site_aniso_U_11
_atom_site_aniso_U_22
_atom_site_aniso_U_33
_atom_site_aniso_U_23
_atom_site_aniso_U_13
_atom_site_aniso_U_12
C26 0.059(5) 0.054(4) 0.055(5) 0.026(4) 0.015(4) 0.028(4)
C19 0.059(5) 0.103(8) 0.068(6) 0.043(6) 0.026(5) 0.019(6)
C15 0.052(5) 0.059(6) 0.171(13) 0.064(7) 0.025(7) 0.019(5)
C17 0.055(5) 0.087(7) 0.081(7) 0.032(6) 0.000(5) 0.012(5)
C18 0.057(6) 0.079(7) 0.105(8) 0.022(6) 0.026(5) 0.035(5)
C16 0.060(6) 0.061(6) 0.094(8) 0.006(5) 0.028(5) 0.004(5)
C14 0.065(5) 0.053(4) 0.043(4) 0.013(3) 0.010(4) 0.020(4)
C12 0.049(4) 0.046(4) 0.050(4) 0.022(3) 0.016(3) 0.021(3)
C10 0.045(4) 0.049(4) 0.044(4) 0.018(3) 0.009(3) 0.016(3)
C11 0.042(4) 0.039(3) 0.044(4) 0.016(3) 0.013(3) 0.018(3)
Pd1 0.0334(3) 0.0397(3) 0.0437(3) 0.0195(2) 0.0110(2) 0.0178(2)
Fe1 0.0469(6) 0.0485(6) 0.0475(6) 0.0187(5) 0.0159(5) 0.0230(5)
P1 0.0325(8) 0.0413(9) 0.0387(9) 0.0160(7) 0.0092(7) 0.0168(7)
S1 0.0649(13) 0.0615(12) 0.0552(12) 0.0281(10) 0.0147(10) 0.0258(10)
Cl1 0.0822(15) 0.0655(13) 0.0725(14) 0.0245(11) 0.0289(11) 0.0507(12)
C31 0.035(3) 0.045(4) 0.043(4) 0.017(3) 0.011(3) 0.020(3)
C37 0.043(4) 0.043(4) 0.040(4) 0.013(3) 0.011(3) 0.019(3)
C25 0.036(4) 0.063(5) 0.038(4) 0.019(3) 0.009(3) 0.025(3)
C24 0.039(4) 0.069(5) 0.063(5) 0.031(4) 0.015(4) 0.017(4)
C30 0.048(4) 0.048(4) 0.060(5) 0.021(4) 0.012(4) 0.017(3)
C8 0.055(5) 0.080(6) 0.069(5) 0.043(5) 0.024(4) 0.043(4)
C33 0.056(5) 0.065(5) 0.074(6) 0.013(4) 0.032(4) 0.026(4)
C7 0.074(5) 0.061(5) 0.055(5) 0.029(4) 0.025(4) 0.040(4)
C32 0.037(4) 0.060(5) 0.057(5) 0.010(4) 0.013(3) 0.017(3)
C29 0.054(5) 0.053(5) 0.068(5) 0.015(4) 0.017(4) 0.006(4)
C6 0.063(5) 0.060(5) 0.063(5) 0.025(4) 0.010(4) 0.038(4)
C36 0.051(5) 0.086(6) 0.045(4) 0.008(4) 0.004(4) 0.028(4)
C20 0.049(4) 0.082(6) 0.050(4) 0.014(4) 0.009(3) 0.036(4)
C23 0.038(4) 0.097(7) 0.065(6) 0.030(5) 0.008(4) 0.010(5)
C28 0.076(6) 0.042(4) 0.082(6) 0.021(4) 0.041(5) 0.025(4)
C34 0.083(7) 0.077(6) 0.057(5) 0.014(5) 0.032(5) 0.035(5)
C27 0.079(6) 0.056(5) 0.070(6) 0.034(4) 0.032(5) 0.038(5)
C1 0.073(7) 0.109(8) 0.065(6) 0.040(6) 0.021(5) 0.025(6)
C21 0.061(6) 0.129(10) 0.062(5) 0.021(6) 0.012(4) 0.067(7)
C22 0.038(5) 0.137(10) 0.061(6) 0.028(6) 0.011(4) 0.031(6)
C3 0.074(7) 0.092(8) 0.108(9) 0.033(7) 0.010(7) 0.029(6)
C2 0.075(7) 0.129(11) 0.089(8) 0.050(8) 0.017(6) 0.020(7)
C5 0.090(8) 0.079(7) 0.067(6) 0.012(5) 0.020(5) 0.033(6)
C35 0.075(6) 0.106(8) 0.046(5) 0.012(5) 0.012(4) 0.032(6)
C4 0.078(7) 0.093(8) 0.085(8) -0.004(6) -0.001(6) 0.024(6)
N1 0.043(3) 0.060(4) 0.052(4) 0.031(3) 0.016(3) 0.029(3)
C9 0.045(4) 0.057(4) 0.052(4) 0.030(4) 0.006(3) 0.019(4)
C13 0.068(5) 0.047(4) 0.058(5) 0.009(4) 0.014(4) 0.027(4)

loop_
_atom_type_symbol
_atom_type_description
_atom_type_scat_dispersion_real
_atom_type_scat_dispersion_imag
_atom_type_scat_source
C C 0.0033 0.0016 'International Tables Vol C Tables 4.2.6.8 and 6.1.1.4'
H H 0.0000 0.0000 'International Tables Vol C Tables 4.2.6.8 and 6.1.1.4'
N N 0.0061 0.0033 'International Tables Vol C Tables 4.2.6.8 and 6.1.1.4'
P P 0.1023 0.0942 'International Tables Vol C Tables 4.2.6.8 and 6.1.1.4'
S S 0.1246 0.1234 'International Tables Vol C Tables 4.2.6.8 and 6.1.1.4'
Cl Cl 0.1484 0.1585 'International Tables Vol C Tables 4.2.6.8 and 6.1.1.4'
Fe Fe 0.3463 0.8444 'International Tables Vol C Tables 4.2.6.8 and 6.1.1.4'
Pd Pd -0.9988 1.0072 'International Tables Vol C Tables 4.2.6.8 and 6.1.1.4'
O O 0.0106 0.0060 'International Tables Vol C Tables 4.2.6.8 and 6.1.1.4'

loop_
_geom_angle_atom_site_label_1
_geom_angle_atom_site_label_2
_geom_angle_atom_site_label_3
_geom_angle
C27 C26 C31 121.2(8)
C27 C26 H26 119.4
C31 C26 H26 119.4
C18 C19 C15 107.7(10)
C18 C19 Fe1 70.9(6)
C15 C19 Fe1 69.5(5)
C18 C19 H19 126.1
C15 C19 H19 126.1
Fe1 C19 H19 125.0
C19 C15 C16 108.4(9)
C19 C15 Fe1 69.9(6)
C16 C15 Fe1 70.3(6)
C19 C15 H15 125.8
C16 C15 H15 125.8
Fe1 C15 H15 125.6
C16 C17 C18 108.9(10)
C16 C17 Fe1 71.0(6)
C18 C17 Fe1 70.5(6)
C16 C17 H17 125.6
C18 C17 H17 125.6
Fe1 C17 H17 124.6
C19 C18 C17 108.0(10)
C19 C18 Fe1 69.8(5)
C17 C18 Fe1 68.7(6)
C19 C18 H18 126.0
C17 C18 H18 126.0
Fe1 C18 H18 127.0
C17 C16 C15 107.0(10)
C17 C16 Fe1 69.6(6)
C15 C16 Fe1 69.2(6)
C17 C16 H16 126.5
C15 C16 H16 126.5
Fe1 C16 H16 126.3
C13 C14 C10 106.1(7)
C13 C14 Fe1 70.3(5)
C10 C14 Fe1 69.1(4)
C13 C14 H14 126.9
C10 C14 H14 126.9
Fe1 C14 H14 125.2
C11 C12 C13 109.2(7)
C11 C12 Fe1 70.5(4)
C13 C12 Fe1 68.8(4)
C11 C12 H12 125.4
C13 C12 H12 125.4
Fe1 C12 H12 126.9
C14 C10 C11 109.7(7)
C14 C10 C9 133.2(7)
C11 C10 C9 116.7(7)
C14 C10 Fe1 69.0(5)
C11 C10 Fe1 71.1(4)
C9 C10 Fe1 120.3(5)
C12 C11 C10 105.8(6)
C12 C11 Pd1 142.8(6)
C10 C11 Pd1 111.4(5)
C12 C11 Fe1 69.4(4)
C10 C11 Fe1 67.6(4)
Pd1 C11 Fe1 125.0(3)
C11 Pd1 N1 80.9(3)
C11 Pd1 P1 92.0(2)
N1 Pd1 P1 172.07(19)
C11 Pd1 Cl1 173.1(2)
N1 Pd1 Cl1 92.36(18)
P1 Pd1 Cl1 94.80(7)
C14 Fe1 C10 41.9(3)
C14 Fe1 C17 158.8(5)
C10 Fe1 C17 157.3(4)
C14 Fe1 C15 124.0(5)
C10 Fe1 C15 110.3(4)
C17 Fe1 C15 67.0(5)
C14 Fe1 C19 107.9(4)
C10 Fe1 C19 126.2(4)
C17 Fe1 C19 67.6(4)
C15 Fe1 C19 40.6(5)
C14 Fe1 C13 40.7(3)
C10 Fe1 C13 68.4(3)
C17 Fe1 C13 122.6(4)
C15 Fe1 C13 158.8(5)
C19 Fe1 C13 121.9(4)
C14 Fe1 C16 160.2(5)
C10 Fe1 C16 123.6(4)
C17 Fe1 C16 39.5(5)
C15 Fe1 C16 40.6(5)
C19 Fe1 C16 68.2(5)
C13 Fe1 C16 158.1(5)
C14 Fe1 C18 122.7(4)
C10 Fe1 C18 161.0(4)
C17 Fe1 C18 40.8(4)
C15 Fe1 C18 66.8(4)
C19 Fe1 C18 39.3(4)
C13 Fe1 C18 107.1(4)
C16 Fe1 C18 67.5(4)
C14 Fe1 C12 69.3(3)
C10 Fe1 C12 68.0(3)
C17 Fe1 C12 106.2(4)
C15 Fe1 C12 159.7(5)
C19 Fe1 C12 156.7(4)
C13 Fe1 C12 41.0(3)
C16 Fe1 C12 122.2(4)
C18 Fe1 C12 121.5(4)
C14 Fe1 C11 70.5(3)
C10 Fe1 C11 41.3(3)
C17 Fe1 C11 120.2(4)
C15 Fe1 C11 125.1(4)
C19 Fe1 C11 162.6(4)
C13 Fe1 C11 68.9(3)
C16 Fe1 C11 107.0(4)
C18 Fe1 C11 156.1(4)
C12 Fe1 C11 40.1(3)
C25 P1 C31 108.1(3)
C25 P1 C37 103.7(3)
C31 P1 C37 100.4(3)
C25 P1 Pd1 111.9(2)
C31 P1 Pd1 114.6(2)
C37 P1 Pd1 117.0(2)
C6 S1 C7 105.7(4)
C30 C31 C26 118.3(7)
C30 C31 P1 120.1(5)
C26 C31 P1 121.4(6)
C36 C37 C32 119.1(7)
C36 C37 P1 123.7(6)
C32 C37 P1 117.2(6)
C24 C25 C20 119.4(7)
C24 C25 P1 115.9(6)
C20 C25 P1 124.8(6)
C25 C24 C23 120.1(9)
C25 C24 H24 119.9
C23 C24 H24 119.9
C31 C30 C29 120.2(8)
C31 C30 H30 119.9
C29 C30 H30 119.9
N1 C8 C7 111.4(6)
N1 C8 H8A 109.4
C7 C8 H8A 109.4
N1 C8 H8B 109.4
C7 C8 H8B 109.4
H8A C8 H8B 108.0
C32 C33 C34 120.4(8)
C32 C33 H33 119.8
C34 C33 H33 119.8
C8 C7 S1 109.6(6)
C8 C7 H7A 109.8
S1 C7 H7A 109.8
C8 C7 H7B 109.8
S1 C7 H7B 109.8
H7A C7 H7B 108.2
C33 C32 C37 119.9(8)
C33 C32 H32 120.0
C37 C32 H32 120.0
C28 C29 C30 119.8(9)
C28 C29 H29 120.1
C30 C29 H29 120.1
C1 C6 C5 117.5(9)
C1 C6 S1 116.5(8)
C5 C6 S1 126.0(7)
C37 C36 C35 120.1(8)
C37 C36 H36 119.9
C35 C36 H36 119.9
C21 C20 C25 119.9(9)
C21 C20 H20 120.1
C25 C20 H20 120.1
C22 C23 C24 118.9(10)
C22 C23 H23 120.6
C24 C23 H23 120.6
C29 C28 C27 120.6(8)
C29 C28 H28 119.7
C27 C28 H28 119.7
C35 C34 C33 120.3(8)
C35 C34 H34 119.9
C33 C34 H34 119.9
C26 C27 C28 119.7(8)
C26 C27 H27 120.2
C28 C27 H27 120.2
C2 C1 C6 121.0(11)
C2 C1 H1 119.5
C6 C1 H1 119.5
C22 C21 C20 120.3(10)
C22 C21 H21 119.8
C20 C21 H21 119.8
C21 C22 C23 121.4(8)
C21 C22 H22 119.3
C23 C22 H22 119.3
C4 C3 C2 117.4(12)
C4 C3 H3 121.3
C2 C3 H3 121.3
C1 C2 C3 122.6(12)
C1 C2 H2 118.7
C3 C2 H2 118.7
C4 C5 C6 119.6(10)
C4 C5 H5 120.2
C6 C5 H5 120.2
C34 C35 C36 120.2(9)
C34 C35 H35 119.9
C36 C35 H35 119.9
C3 C4 C5 121.8(12)
C3 C4 H4 119.1
C5 C4 H4 119.1
C9 N1 C8 119.8(6)
C9 N1 Pd1 113.6(5)
C8 N1 Pd1 126.5(5)
N1 C9 C10 117.2(7)
N1 C9 H9 121.4
C10 C9 H9 121.4
C14 C13 C12 109.1(7)
C14 C13 Fe1 69.0(5)
C12 C13 Fe1 70.1(4)
C14 C13 H13 125.4
C12 C13 H13 125.4
Fe1 C13 H13 127.0

loop_
_geom_bond_atom_site_label_1
_geom_bond_atom_site_label_2
_geom_bond_distance
C26 C27 1.363(12)
C26 C31 1.402(10)
C26 H26 0.9300
C19 C18 1.371(15)
C19 C15 1.406(16)
C19 Fe1 2.031(9)
C19 H19 0.9300
C15 C16 1.410(17)
C15 Fe1 2.026(9)
C15 H15 0.9300
C17 C16 1.372(16)
C17 C18 1.417(15)
C17 Fe1 2.023(10)
C17 H17 0.9300
C18 Fe1 2.046(10)
C18 H18 0.9300
C16 Fe1 2.041(10)
C16 H16 0.9300
C14 C13 1.410(12)
C14 C10 1.444(12)
C14 Fe1 2.020(8)
C14 H14 0.9300
C12 C11 1.415(10)
C12 C13 1.434(11)
C12 Fe1 2.055(7)
C12 H12 0.9300
C10 C11 1.445(10)
C10 C9 1.447(11)
C10 Fe1 2.022(8)
C11 Pd1 2.003(7)
C11 Fe1 2.070(7)
Pd1 N1 2.131(6)
Pd1 P1 2.2445(17)
Pd1 Cl1 2.370(2)
Fe1 C13 2.037(8)
P1 C25 1.817(7)
P1 C31 1.824(7)
P1 C37 1.839(7)
S1 C6 1.775(9)
S1 C7 1.817(8)
C31 C30 1.377(11)
C37 C36 1.382(11)
C37 C32 1.389(10)
C25 C24 1.391(12)
C25 C20 1.394(11)
C24 C23 1.404(12)
C24 H24 0.9300
C30 C29 1.415(12)
C30 H30 0.9300
C8 N1 1.468(10)
C8 C7 1.505(12)
C8 H8A 0.9700
C8 H8B 0.9700
C33 C32 1.370(12)
C33 C34 1.391(14)
C33 H33 0.9300
C7 H7A 0.9700
C7 H7B 0.9700
C32 H32 0.9300
C29 C28 1.353(14)
C29 H29 0.9300
C6 C1 1.347(13)
C6 C5 1.392(14)
C36 C35 1.400(12)
C36 H36 0.9300
C20 C21 1.378(12)
C20 H20 0.9300
C23 C22 1.372(16)
C23 H23 0.9300
C28 C27 1.388(14)
C28 H28 0.9300
C34 C35 1.339(14)
C34 H34 0.9300
C27 H27 0.9300
C1 C2 1.328(16)
C1 H1 0.9300
C21 C22 1.368(16)
C21 H21 0.9300
C22 H22 0.9300
C3 C4 1.338(17)
C3 C2 1.355(17)
C3 H3 0.9300
C2 H2 0.9300
C5 C4 1.357(15)
C5 H5 0.9300
C35 H35 0.9300
C4 H4 0.9300
N1 C9 1.272(10)
C9 H9 0.9300
C13 H13 0.9300

loop_
_geom_torsion_atom_site_label_1
_geom_torsion_atom_site_label_2
_geom_torsion_atom_site_label_3
_geom_torsion_atom_site_label_4
_geom_torsion
C18 C19 C15 C16 -1.0(11)
Fe1 C19 C15 C16 60.0(7)
C18 C19 C15 Fe1 -61.0(7)
C15 C19 C18 C17 1.8(11)
Fe1 C19 C18 C17 -58.3(7)
C15 C19 C18 Fe1 60.1(6)
C16 C17 C18 C19 -2.0(12)
Fe1 C17 C18 C19 58.9(7)
C16 C17 C18 Fe1 -60.9(7)
C18 C17 C16 C15 1.3(11)
Fe1 C17 C16 C15 -59.3(7)
C18 C17 C16 Fe1 60.6(7)
C19 C15 C16 C17 -0.2(11)
Fe1 C15 C16 C17 59.5(7)
C19 C15 C16 Fe1 -59.7(7)
C13 C14 C10 C11 1.3(9)
Fe1 C14 C10 C11 -59.6(5)
C13 C14 C10 C9 173.3(8)
Fe1 C14 C10 C9 112.4(9)
C13 C14 C10 Fe1 61.0(6)
C13 C12 C11 C10 -0.1(8)
Fe1 C12 C11 C10 57.9(5)
C13 C12 C11 Pd1 -179.2(7)
Fe1 C12 C11 Pd1 -121.2(8)
C13 C12 C11 Fe1 -58.0(5)
C14 C10 C11 C12 -0.8(8)
C9 C10 C11 C12 -174.2(6)
Fe1 C10 C11 C12 -59.1(5)
C14 C10 C11 Pd1 178.7(5)
C9 C10 C11 Pd1 5.2(8)
Fe1 C10 C11 Pd1 120.3(4)
C14 C10 C11 Fe1 58.3(5)
C9 C10 C11 Fe1 -115.1(6)
C12 C11 Pd1 N1 175.0(9)
C10 C11 Pd1 N1 -4.1(5)
Fe1 C11 Pd1 N1 72.8(4)
C12 C11 Pd1 P1 -8.6(9)
C10 C11 Pd1 P1 172.3(5)
Fe1 C11 Pd1 P1 -110.8(4)
C12 C11 Pd1 Cl1 162.7(12)
C10 C11 Pd1 Cl1 -16(2)
Fe1 C11 Pd1 Cl1 60.5(19)
C13 C14 Fe1 C10 -116.9(7)
C13 C14 Fe1 C17 44.4(12)
C10 C14 Fe1 C17 161.3(10)
C13 C14 Fe1 C15 160.2(6)
C10 C14 Fe1 C15 -82.9(6)
C13 C14 Fe1 C19 118.4(6)
C10 C14 Fe1 C19 -124.7(5)
C10 C14 Fe1 C13 116.9(7)
C13 C14 Fe1 C16 -166.3(10)
C10 C14 Fe1 C16 -49.4(12)
C13 C14 Fe1 C18 77.8(6)
C10 C14 Fe1 C18 -165.3(5)
C13 C14 Fe1 C12 -37.1(5)
C10 C14 Fe1 C12 79.8(5)
C13 C14 Fe1 C11 -79.9(5)
C10 C14 Fe1 C11 37.0(4)
C11 C10 Fe1 C14 120.8(6)
C9 C10 Fe1 C14 -128.6(8)
C14 C10 Fe1 C17 -162.5(10)
C11 C10 Fe1 C17 -41.6(11)
C9 C10 Fe1 C17 68.9(12)
C14 C10 Fe1 C15 118.6(6)
C11 C10 Fe1 C15 -120.5(6)
C9 C10 Fe1 C15 -10.0(8)
C14 C10 Fe1 C19 75.8(7)
C11 C10 Fe1 C19 -163.4(5)
C9 C10 Fe1 C19 -52.9(8)
C14 C10 Fe1 C13 -38.7(5)
C11 C10 Fe1 C13 82.1(5)
C9 C10 Fe1 C13 -167.3(7)
C14 C10 Fe1 C16 162.0(6)
C11 C10 Fe1 C16 -77.1(6)
C9 C10 Fe1 C16 33.4(8)
C14 C10 Fe1 C18 40.9(13)
C11 C10 Fe1 C18 161.8(11)
C9 C10 Fe1 C18 -87.7(13)
C14 C10 Fe1 C12 -83.0(5)
C11 C10 Fe1 C12 37.8(4)
C9 C10 Fe1 C12 148.3(7)
C14 C10 Fe1 C11 -120.8(6)
C9 C10 Fe1 C11 110.5(8)
C16 C17 Fe1 C14 164.3(9)
C18 C17 Fe1 C14 45.2(13)
C16 C17 Fe1 C10 -49.6(13)
C18 C17 Fe1 C10 -168.6(8)
C16 C17 Fe1 C15 38.4(7)
C18 C17 Fe1 C15 -80.6(7)
C16 C17 Fe1 C19 82.5(7)
C18 C17 Fe1 C19 -36.5(7)
C16 C17 Fe1 C13 -163.0(6)
C18 C17 Fe1 C13 78.0(7)
C18 C17 Fe1 C16 -119.0(10)
C16 C17 Fe1 C18 119.0(10)
C16 C17 Fe1 C12 -121.3(7)
C18 C17 Fe1 C12 119.7(6)
C16 C17 Fe1 C11 -80.0(7)
C18 C17 Fe1 C11 160.9(6)
C19 C15 Fe1 C14 -77.5(7)
C16 C15 Fe1 C14 163.3(6)
C19 C15 Fe1 C10 -122.4(6)
C16 C15 Fe1 C10 118.4(6)
C19 C15 Fe1 C17 81.8(7)
C16 C15 Fe1 C17 -37.4(6)
C16 C15 Fe1 C19 -119.2(9)
C19 C15 Fe1 C13 -39.9(13)
C16 C15 Fe1 C13 -159.1(10)
C19 C15 Fe1 C16 119.2(9)
C19 C15 Fe1 C18 37.4(6)
C16 C15 Fe1 C18 -81.9(7)
C19 C15 Fe1 C12 156.1(10)
C16 C15 Fe1 C12 36.9(13)
C19 C15 Fe1 C11 -166.5(6)
C16 C15 Fe1 C11 74.3(7)
C18 C19 Fe1 C14 -120.1(7)
C15 C19 Fe1 C14 121.7(7)
C18 C19 Fe1 C10 -162.9(6)
C15 C19 Fe1 C10 78.9(8)
C18 C19 Fe1 C17 37.8(7)
C15 C19 Fe1 C17 -80.4(8)
C18 C19 Fe1 C15 118.2(10)
C18 C19 Fe1 C13 -77.6(8)
C15 C19 Fe1 C13 164.2(6)
C18 C19 Fe1 C16 80.6(8)
C15 C19 Fe1 C16 -37.7(7)
C15 C19 Fe1 C18 -118.2(10)
C18 C19 Fe1 C12 -41.0(13)
C15 C19 Fe1 C12 -159.2(9)
C18 C19 Fe1 C11 158.0(11)
C15 C19 Fe1 C11 39.8(16)
C17 C16 Fe1 C14 -163.2(10)
C15 C16 Fe1 C14 -44.8(14)
C17 C16 Fe1 C10 159.4(6)
C15 C16 Fe1 C10 -82.2(7)
C15 C16 Fe1 C17 118.4(9)
C17 C16 Fe1 C15 -118.4(9)
C17 C16 Fe1 C19 -80.7(7)
C15 C16 Fe1 C19 37.7(6)
C17 C16 Fe1 C13 41.4(13)
C15 C16 Fe1 C13 159.8(9)
C17 C16 Fe1 C18 -38.2(7)
C15 C16 Fe1 C18 80.2(7)
C17 C16 Fe1 C12 75.8(7)
C15 C16 Fe1 C12 -165.8(6)
C17 C16 Fe1 C11 117.1(6)
C15 C16 Fe1 C11 -124.6(6)
C19 C18 Fe1 C14 78.0(8)
C17 C18 Fe1 C14 -162.2(6)
C19 C18 Fe1 C10 46.7(15)
C17 C18 Fe1 C10 166.4(10)
C19 C18 Fe1 C17 -119.7(10)
C19 C18 Fe1 C15 -38.6(7)
C17 C18 Fe1 C15 81.2(8)
C17 C18 Fe1 C19 119.7(10)
C19 C18 Fe1 C13 119.8(7)
C17 C18 Fe1 C13 -120.5(7)
C19 C18 Fe1 C16 -82.7(8)
C17 C18 Fe1 C16 37.0(7)
C19 C18 Fe1 C12 162.3(6)
C17 C18 Fe1 C12 -78.0(7)
C19 C18 Fe1 C11 -163.9(8)
C17 C18 Fe1 C11 -44.2(12)
C11 C12 Fe1 C14 -84.0(5)
C13 C12 Fe1 C14 36.8(5)
C11 C12 Fe1 C10 -38.9(4)
C13 C12 Fe1 C10 81.9(5)
C11 C12 Fe1 C17 117.9(5)
C13 C12 Fe1 C17 -121.4(6)
C11 C12 Fe1 C15 50.5(12)
C13 C12 Fe1 C15 171.3(10)
C11 C12 Fe1 C19 -171.3(9)
C13 C12 Fe1 C19 -50.5(11)
C11 C12 Fe1 C13 -120.8(7)
C11 C12 Fe1 C16 77.9(6)
C13 C12 Fe1 C16 -161.3(6)
C11 C12 Fe1 C18 159.5(5)
C13 C12 Fe1 C18 -79.7(6)
C13 C12 Fe1 C11 120.8(7)
C12 C11 Fe1 C14 80.7(5)
C10 C11 Fe1 C14 -37.4(5)
Pd1 C11 Fe1 C14 -138.5(5)
C12 C11 Fe1 C10 118.1(6)
Pd1 C11 Fe1 C10 -101.1(6)
C12 C11 Fe1 C17 -79.1(6)
C10 C11 Fe1 C17 162.8(6)
Pd1 C11 Fe1 C17 61.7(6)
C12 C11 Fe1 C15 -160.9(6)
C10 C11 Fe1 C15 81.0(6)
Pd1 C11 Fe1 C15 -20.1(7)
C12 C11 Fe1 C19 168.5(12)
C10 C11 Fe1 C19 50.4(14)
Pd1 C11 Fe1 C19 -50.6(14)
C12 C11 Fe1 C13 37.2(5)
C10 C11 Fe1 C13 -80.9(5)
Pd1 C11 Fe1 C13 178.1(5)
C12 C11 Fe1 C16 -120.0(6)
C10 C11 Fe1 C16 121.9(6)
Pd1 C11 Fe1 C16 20.8(6)
C12 C11 Fe1 C18 -47.4(10)
C10 C11 Fe1 C18 -165.5(9)
Pd1 C11 Fe1 C18 93.5(9)
C10 C11 Fe1 C12 -118.1(6)
Pd1 C11 Fe1 C12 140.9(7)
C11 Pd1 P1 C25 67.2(3)
N1 Pd1 P1 C25 93.9(12)
Cl1 Pd1 P1 C25 -111.7(3)
C11 Pd1 P1 C31 -56.3(3)
N1 Pd1 P1 C31 -29.7(12)
Cl1 Pd1 P1 C31 124.7(2)
C11 Pd1 P1 C37 -173.4(3)
N1 Pd1 P1 C37 -146.7(12)
Cl1 Pd1 P1 C37 7.7(3)
C27 C26 C31 C30 5.5(11)
C27 C26 C31 P1 179.6(6)
C25 P1 C31 C30 -131.5(6)
C37 P1 C31 C30 120.2(6)
Pd1 P1 C31 C30 -6.0(7)
C25 P1 C31 C26 54.5(7)
C37 P1 C31 C26 -53.8(6)
Pd1 P1 C31 C26 180.0(5)
C25 P1 C37 C36 4.2(8)
C31 P1 C37 C36 115.9(7)
Pd1 P1 C37 C36 -119.5(7)
C25 P1 C37 C32 -175.5(6)
C31 P1 C37 C32 -63.8(6)
Pd1 P1 C37 C32 60.8(6)
C31 P1 C25 C24 -177.3(6)
C37 P1 C25 C24 -71.4(6)
Pd1 P1 C25 C24 55.5(6)
C31 P1 C25 C20 2.7(7)
C37 P1 C25 C20 108.6(7)
Pd1 P1 C25 C20 -124.4(6)
C20 C25 C24 C23 -0.9(12)
P1 C25 C24 C23 179.1(6)
C26 C31 C30 C29 -1.6(12)
P1 C31 C30 C29 -175.8(6)
N1 C8 C7 S1 81.9(7)
C6 S1 C7 C8 -163.4(6)
C34 C33 C32 C37 2.0(14)
C36 C37 C32 C33 -3.2(13)
P1 C37 C32 C33 176.4(7)
C31 C30 C29 C28 -2.3(13)
C7 S1 C6 C1 177.9(8)
C7 S1 C6 C5 -3.7(9)
C32 C37 C36 C35 2.2(14)
P1 C37 C36 C35 -177.5(8)
C24 C25 C20 C21 0.5(12)
P1 C25 C20 C21 -179.6(6)
C25 C24 C23 C22 1.2(13)
C30 C29 C28 C27 2.5(13)
C32 C33 C34 C35 0.4(16)
C31 C26 C27 C28 -5.4(13)
C29 C28 C27 C26 1.3(13)
C5 C6 C1 C2 0.0(17)
S1 C6 C1 C2 178.5(11)
C25 C20 C21 C22 -0.2(13)
C20 C21 C22 C23 0.4(15)
C24 C23 C22 C21 -0.9(15)
C6 C1 C2 C3 1(2)
C4 C3 C2 C1 -1(2)
C1 C6 C5 C4 -0.3(16)
S1 C6 C5 C4 -178.7(9)
C33 C34 C35 C36 -1.5(17)
C37 C36 C35 C34 0.2(17)
C2 C3 C4 C5 1(2)
C6 C5 C4 C3 0(2)
C7 C8 N1 C9 -93.1(9)
C7 C8 N1 Pd1 82.6(7)
C11 Pd1 N1 C9 2.8(5)
P1 Pd1 N1 C9 -24.2(15)
Cl1 Pd1 N1 C9 -178.7(5)
C11 Pd1 N1 C8 -173.1(6)
P1 Pd1 N1 C8 159.9(9)
Cl1 Pd1 N1 C8 5.4(6)
C8 N1 C9 C10 175.6(6)
Pd1 N1 C9 C10 -0.7(9)
C14 C10 C9 N1 -174.6(8)
C11 C10 C9 N1 -3.0(10)
Fe1 C10 C9 N1 -85.8(8)
C10 C14 C13 C12 -1.4(9)
Fe1 C14 C13 C12 58.8(6)
C10 C14 C13 Fe1 -60.2(5)
C11 C12 C13 C14 0.9(9)
Fe1 C12 C13 C14 -58.1(6)
C11 C12 C13 Fe1 59.1(5)
C10 Fe1 C13 C14 39.8(5)
C17 Fe1 C13 C14 -162.5(6)
C15 Fe1 C13 C14 -50.9(12)
C19 Fe1 C13 C14 -80.3(6)
C16 Fe1 C13 C14 167.5(10)
C18 Fe1 C13 C14 -120.6(6)
C12 Fe1 C13 C14 120.7(7)
C11 Fe1 C13 C14 84.3(5)
C14 Fe1 C13 C12 -120.7(7)
C10 Fe1 C13 C12 -80.9(5)
C17 Fe1 C13 C12 76.7(6)
C15 Fe1 C13 C12 -171.6(9)
C19 Fe1 C13 C12 158.9(5)
C16 Fe1 C13 C12 46.8(12)
C18 Fe1 C13 C12 118.6(6)
C11 Fe1 C13 C12 -36.4(4)
